data_7016098
loop_
_publ_author_name
'Boulsourani, Z.'
'Tangoulis, V.'
'Raptopoulou, C. P.'
'Psycharis, V.'
'Dendrinou-Samara, C'

_publ_section_title
;
 Ferromagnetic and antiferromagnetic copper(ii) complexes: Counterplay
 between zero-field effects of the quartet ground state and
 intermolecular interactions.
;
_journal_issue 31
_journal_name_full 'Dalton transactions (Cambridge, England : 2003)'
_journal_page_first 7946
_journal_page_last 7956
_journal_paper_doi 10.1039/c1dt10254k
_journal_volume 40
_journal_year 2011
_chemical_formula_sum 'C32 H40 Cu3 N2 O14 S4'
_chemical_formula_weight 995.54
_chemical_name_systematic
;
?
;
_space_group_IT_number 2
_symmetry_cell_setting triclinic
_symmetry_space_group_name_Hall '-P 1'
_symmetry_space_group_name_H-M 'P -1'
_atom_sites_solution_hydrogens geom
_atom_sites_solution_primary direct
_atom_sites_solution_secondary difmap
_audit_creation_method SHELXL-97
_cell_angle_alpha 97.7710(10)
_cell_angle_beta 98.6420(10)
_cell_angle_gamma 94.0850(10)
_cell_formula_units_Z 1
_cell_length_a 8.6404(2)
_cell_length_b 9.8779(3)
_cell_length_c 11.6636(2)
_cell_measurement_reflns_used 12296
_cell_measurement_temperature 180(2)
_cell_measurement_theta_max 71.88
_cell_measurement_theta_min 6.58
_cell_volume 970.87(4)
_computing_cell_refinement 'crystalClear, Rigaku MSC, 2005'
_computing_data_collection 'crystalClear, Rigaku MSC, 2005'
_computing_data_reduction 'crystalClear, Rigaku MSC, 2005'
_computing_structure_refinement 'SHELXL-97 (Sheldrick, 1997)'
_computing_structure_solution 'SHELXS-97 (Sheldrick, 1997)'
_diffrn_ambient_temperature 180(2)
_diffrn_measured_fraction_theta_full 0.927
_diffrn_measured_fraction_theta_max 0.927
_diffrn_measurement_device_type 'Rigaku R-AXIS SPIDER IPDS'
_diffrn_measurement_method '\q scans'
_diffrn_radiation_monochromator graphite
_diffrn_radiation_source 'fine-focus sealed tube'
_diffrn_radiation_type CuK\a
_diffrn_radiation_wavelength 1.54178
_diffrn_reflns_av_R_equivalents 0.0392
_diffrn_reflns_av_sigmaI/netI 0.0357
_diffrn_reflns_limit_h_max 10
_diffrn_reflns_limit_h_min -10
_diffrn_reflns_limit_k_max 11
_diffrn_reflns_limit_k_min -9
_diffrn_reflns_limit_l_max 13
_diffrn_reflns_limit_l_min -13
_diffrn_reflns_number 12332
_diffrn_reflns_theta_full 63.99
_diffrn_reflns_theta_max 63.99
_diffrn_reflns_theta_min 6.58
_exptl_absorpt_coefficient_mu 4.511
_exptl_absorpt_correction_T_max 1.000
_exptl_absorpt_correction_T_min 0.697
_exptl_absorpt_correction_type empirical
_exptl_absorpt_process_details 'crystalClear, Rigaku MSC, 2005'
_exptl_crystal_colour blue
_exptl_crystal_density_diffrn 1.703
_exptl_crystal_density_method 'not measured'
_exptl_crystal_description parallelepiped
_exptl_crystal_F_000 509
_exptl_crystal_size_max 0.33
_exptl_crystal_size_mid 0.29
_exptl_crystal_size_min 0.16
_refine_diff_density_max 0.939
_refine_diff_density_min -0.625
_refine_diff_density_rms 0.099
_refine_ls_extinction_method none
_refine_ls_goodness_of_fit_ref 1.066
_refine_ls_hydrogen_treatment refall
_refine_ls_matrix_type full
_refine_ls_number_parameters 312
_refine_ls_number_reflns 2989
_refine_ls_number_restraints 0
_refine_ls_restrained_S_all 1.066
_refine_ls_R_factor_all 0.0534
_refine_ls_R_factor_gt 0.0502
_refine_ls_shift/su_max 0.001
_refine_ls_shift/su_mean 0.000
_refine_ls_structure_factor_coef Fsqd
_refine_ls_weighting_details 'calc w=1/[\s^2^(Fo^2^)+(0.0985P)^2^+1.0495P] where P=(Fo^2^+2Fc^2^)/3'
_refine_ls_weighting_scheme calc
_refine_ls_wR_factor_gt 0.1459
_refine_ls_wR_factor_ref 0.1492
_reflns_number_gt 2678
_reflns_number_total 2989
_reflns_threshold_expression >2sigma(I)
_cod_data_source_file c1dt10254k.txt
_cod_data_source_block kecu100a
_cod_original_sg_symbol_H-M P-1
_cod_database_code 7016098

loop_
_symmetry_equiv_pos_as_xyz
'x, y, z'
'-x, -y, -z'

loop_
_atom_site_label
_atom_site_type_symbol
_atom_site_fract_x
_atom_site_fract_y
_atom_site_fract_z
_atom_site_U_iso_or_equiv
_atom_site_adp_type
_atom_site_occupancy
_atom_site_symmetry_multiplicity
_atom_site_calc_flag
_atom_site_refinement_flags
_atom_site_disorder_assembly
_atom_site_disorder_group
Cu1 Cu 0.23169(6) 0.94530(6) 0.14474(4) 0.0300(2) Uani 1 1 d . . .
Cu2 Cu 0.5000 1.0000 0.0000 0.0290(3) Uani 1 2 d S . .
O1 O 0.2886(3) 1.0507(3) 0.0246(2) 0.0282(6) Uani 1 1 d . . .
O2 O 0.5380(3) 0.9731(3) 0.2080(2) 0.0399(7) Uani 1 1 d . . .
H2O H 0.5121 0.8993 0.2314 0.052 Uiso 1 1 calc R . .
O3 O -0.0244(3) 1.0090(3) 0.1478(2) 0.0393(8) Uani 1 1 d . . .
H3O H -0.1018 1.0046 0.0940 0.051 Uiso 1 1 calc R . .
N N 0.2750(4) 1.1253(4) 0.2575(3) 0.0322(8) Uani 1 1 d . . .
O11 O 0.4155(3) 0.8040(3) -0.0405(2) 0.0363(7) Uani 1 1 d . . .
O12 O 0.1897(3) 0.7782(3) 0.0324(2) 0.0369(7) Uani 1 1 d . . .
C1 C 0.3084(5) 1.2363(5) 0.1877(4) 0.0352(10) Uani 1 1 d . . .
C2 C 0.2534(5) 1.1895(5) 0.0569(4) 0.0342(10) Uani 1 1 d . . .
C3 C 0.4110(5) 1.1160(6) 0.3515(4) 0.0398(11) Uani 1 1 d . . .
C4 C 0.5617(5) 1.0819(6) 0.3036(4) 0.0425(12) Uani 1 1 d . . .
C5 C 0.1327(5) 1.1439(6) 0.3141(4) 0.0389(11) Uani 1 1 d . . .
C6 C -0.0164(5) 1.1334(6) 0.2244(4) 0.0400(11) Uani 1 1 d . . .
S11 S 0.39310(14) 0.50684(14) -0.15187(10) 0.0489(4) Uani 1 1 d . . .
C11 C 0.2903(4) 0.7365(5) -0.0291(3) 0.0326(9) Uani 1 1 d . . .
C12 C 0.2540(4) 0.5961(5) -0.0934(3) 0.0322(9) Uani 1 1 d . . .
C13 C 0.0927(4) 0.5170(4) -0.1151(3) 0.0216(8) Uani 1 1 d . . .
H13 H -0.0022 0.5463 -0.0925 0.028 Uiso 1 1 calc R . .
C14 C 0.1188(6) 0.3844(6) -0.1792(4) 0.0450(12) Uani 1 1 d . . .
C15 C 0.2648(5) 0.3691(5) -0.2018(4) 0.0415(11) Uani 1 1 d . . .
H15 H 0.2929 0.2870 -0.2427 0.054 Uiso 1 1 calc R . .
S21 S 0.11852(15) 0.72187(15) 0.47938(10) 0.0513(4) Uani 1 1 d . . .
O21 O 0.2050(3) 0.8411(3) 0.2744(2) 0.0360(7) Uani 1 1 d . . .
O22 O 0.4297(4) 0.7423(4) 0.2730(3) 0.0571(10) Uani 1 1 d . . .
C21 C 0.3036(5) 0.7583(5) 0.3081(4) 0.0382(10) Uani 1 1 d . . .
C22 C 0.2596(5) 0.6779(5) 0.3982(3) 0.0380(10) Uani 1 1 d . . .
C23 C 0.3350(5) 0.5625(5) 0.4331(3) 0.0372(10) Uani 1 1 d . . .
H23 H 0.4170 0.5216 0.3993 0.048 Uiso 1 1 calc R . .
C24 C 0.2658(6) 0.5189(6) 0.5285(4) 0.0548(14) Uani 1 1 d . . .
C25 C 0.1551(6) 0.5973(6) 0.5618(4) 0.0542(14) Uani 1 1 d . . .
H1A H 0.410(6) 1.271(5) 0.199(4) 0.040(13) Uiso 1 1 d . . .
H1B H 0.253(5) 1.303(5) 0.206(4) 0.031(11) Uiso 1 1 d . . .
H2A H 0.316(6) 1.250(5) 0.000(4) 0.047(13) Uiso 1 1 d . . .
H2B H 0.148(5) 1.189(4) 0.035(4) 0.032(11) Uiso 1 1 d . . .
H3A H 0.431(5) 1.202(5) 0.414(4) 0.033(11) Uiso 1 1 d . . .
H3B H 0.381(5) 1.048(5) 0.398(4) 0.032(11) Uiso 1 1 d . . .
H4A H 0.599(5) 1.163(5) 0.277(4) 0.033(12) Uiso 1 1 d . . .
H4B H 0.633(5) 1.060(5) 0.364(4) 0.039(12) Uiso 1 1 d . . .
H5A H 0.137(6) 1.212(6) 0.370(5) 0.048(14) Uiso 1 1 d . . .
H5B H 0.136(6) 1.083(6) 0.365(5) 0.051(15) Uiso 1 1 d . . .
H6A H -0.019(5) 1.203(5) 0.177(4) 0.040(13) Uiso 1 1 d . . .
H6B H -0.100(5) 1.137(4) 0.264(4) 0.029(10) Uiso 1 1 d . . .
H14 H 0.036(7) 0.311(6) -0.195(5) 0.065(17) Uiso 1 1 d . . .
H24 H 0.307(8) 0.431(7) 0.562(6) 0.08(2) Uiso 1 1 d . . .
H25 H 0.106(7) 0.593(6) 0.614(5) 0.060(17) Uiso 1 1 d . . .

loop_
_atom_site_aniso_label
_atom_site_aniso_U_11
_atom_site_aniso_U_22
_atom_site_aniso_U_33
_atom_site_aniso_U_23
_atom_site_aniso_U_13
_atom_site_aniso_U_12
Cu1 0.0243(3) 0.0398(5) 0.0257(3) 0.0025(3) 0.0071(2) -0.0004(3)
Cu2 0.0195(4) 0.0374(6) 0.0298(4) 0.0019(3) 0.0072(3) -0.0010(3)
O1 0.0239(13) 0.0340(18) 0.0268(12) 0.0024(11) 0.0073(10) 0.0005(12)
O2 0.0324(15) 0.052(2) 0.0369(15) 0.0087(14) 0.0094(12) 0.0057(15)
O3 0.0244(14) 0.055(2) 0.0344(14) -0.0045(14) -0.0001(11) 0.0057(13)
N 0.0196(15) 0.047(2) 0.0274(15) -0.0010(15) 0.0037(12) -0.0014(15)
O11 0.0247(14) 0.041(2) 0.0432(15) 0.0033(13) 0.0113(11) -0.0033(13)
O12 0.0310(15) 0.042(2) 0.0372(14) -0.0027(13) 0.0139(11) -0.0033(13)
C1 0.028(2) 0.038(3) 0.037(2) -0.0023(19) 0.0092(17) -0.002(2)
C2 0.027(2) 0.040(3) 0.035(2) 0.0007(18) 0.0059(16) 0.0033(19)
C3 0.026(2) 0.061(4) 0.0285(19) 0.002(2) -0.0009(16) 0.000(2)
C4 0.023(2) 0.063(4) 0.039(2) 0.005(2) -0.0006(17) -0.001(2)
C5 0.026(2) 0.060(4) 0.028(2) -0.005(2) 0.0087(16) 0.003(2)
C6 0.024(2) 0.058(4) 0.037(2) -0.001(2) 0.0089(17) 0.006(2)
S11 0.0428(6) 0.0544(9) 0.0488(6) 0.0041(6) 0.0090(5) 0.0040(6)
C11 0.0263(19) 0.042(3) 0.0290(18) 0.0065(17) 0.0021(15) 0.0003(18)
C12 0.029(2) 0.038(3) 0.0301(19) 0.0045(17) 0.0060(15) 0.0005(18)
C13 0.0367(19) 0.012(2) 0.0151(14) -0.0004(12) 0.0046(13) -0.0036(15)
C14 0.041(3) 0.046(3) 0.046(2) 0.010(2) 0.0007(19) -0.009(2)
C15 0.050(3) 0.038(3) 0.037(2) 0.0035(19) 0.0074(18) 0.009(2)
S21 0.0512(7) 0.0639(10) 0.0408(6) 0.0082(6) 0.0149(5) 0.0022(6)
O21 0.0307(14) 0.045(2) 0.0338(14) 0.0102(13) 0.0093(11) -0.0007(13)
O22 0.0384(18) 0.069(3) 0.076(2) 0.028(2) 0.0267(16) 0.0132(17)
C21 0.031(2) 0.046(3) 0.038(2) 0.0065(19) 0.0063(17) 0.000(2)
C22 0.033(2) 0.045(3) 0.033(2) 0.0033(19) 0.0015(16) -0.002(2)
C23 0.043(2) 0.034(3) 0.033(2) 0.0109(18) -0.0021(17) 0.002(2)
C24 0.056(3) 0.059(4) 0.048(3) 0.020(3) -0.004(2) -0.003(3)
C25 0.055(3) 0.071(4) 0.034(2) 0.009(2) 0.006(2) -0.014(3)

loop_
_atom_type_symbol
_atom_type_description
_atom_type_scat_dispersion_real
_atom_type_scat_dispersion_imag
_atom_type_scat_source
C C 0.0181 0.0091 'International Tables Vol C Tables 4.2.6.8 and 6.1.1.4'
H H 0.0000 0.0000 'International Tables Vol C Tables 4.2.6.8 and 6.1.1.4'
N N 0.0311 0.0180 'International Tables Vol C Tables 4.2.6.8 and 6.1.1.4'
O O 0.0492 0.0322 'International Tables Vol C Tables 4.2.6.8 and 6.1.1.4'
S S 0.3331 0.5567 'International Tables Vol C Tables 4.2.6.8 and 6.1.1.4'
Cu Cu -1.9650 0.5890 'International Tables Vol C Tables 4.2.6.8 and 6.1.1.4'

loop_
_geom_angle_atom_site_label_1
_geom_angle_atom_site_label_2
_geom_angle_atom_site_label_3
_geom_angle
_geom_angle_site_symmetry_1
_geom_angle_site_symmetry_3
_geom_angle_publ_flag
O12 Cu1 O1 91.25(12) . . ?
O12 Cu1 O21 90.92(13) . . ?
O1 Cu1 O21 172.24(11) . . ?
O12 Cu1 N 177.76(13) . . ?
O1 Cu1 N 86.63(13) . . ?
O21 Cu1 N 91.28(13) . . ?
O12 Cu1 O3 100.65(11) . . ?
O1 Cu1 O3 98.72(11) . . ?
O21 Cu1 O3 88.20(11) . . ?
N Cu1 O3 78.96(11) . . ?
O1 Cu2 O1 180.0 . 2_675 ?
O1 Cu2 O11 89.83(11) . . ?
O1 Cu2 O11 90.17(11) 2_675 . ?
O1 Cu2 O11 90.17(11) . 2_675 ?
O1 Cu2 O11 89.83(11) 2_675 2_675 ?
O11 Cu2 O11 180.00(16) . 2_675 ?
C2 O1 Cu1 107.3(2) . . ?
C2 O1 Cu2 123.7(2) . . ?
Cu1 O1 Cu2 105.16(12) . . ?
C4 O2 H2O 109.5 . . ?
C6 O3 Cu1 108.7(2) . . ?
C6 O3 H3O 109.5 . . ?
Cu1 O3 H3O 131.4 . . ?
C1 N C5 112.6(4) . . ?
C1 N C3 111.6(3) . . ?
C5 N C3 108.1(3) . . ?
C1 N Cu1 107.4(2) . . ?
C5 N Cu1 107.2(3) . . ?
C3 N Cu1 109.7(3) . . ?
C11 O11 Cu2 134.6(3) . . ?
C11 O12 Cu1 121.9(3) . . ?
N C1 C2 111.4(4) . . ?
N C1 H1A 115(3) . . ?
C2 C1 H1A 109(3) . . ?
N C1 H1B 108(3) . . ?
C2 C1 H1B 105(3) . . ?
H1A C1 H1B 108(4) . . ?
O1 C2 C1 110.4(3) . . ?
O1 C2 H2A 104(2) . . ?
C1 C2 H2A 113(2) . . ?
O1 C2 H2B 105(3) . . ?
C1 C2 H2B 114(3) . . ?
H2A C2 H2B 109(4) . . ?
N C3 C4 113.4(3) . . ?
N C3 H3A 112(2) . . ?
C4 C3 H3A 112(2) . . ?
N C3 H3B 108(3) . . ?
C4 C3 H3B 111(3) . . ?
H3A C3 H3B 100(4) . . ?
O2 C4 C3 113.9(4) . . ?
O2 C4 H4A 109(3) . . ?
C3 C4 H4A 105(3) . . ?
O2 C4 H4B 110(3) . . ?
C3 C4 H4B 109(3) . . ?
H4A C4 H4B 111(4) . . ?
N C5 C6 112.1(3) . . ?
N C5 H5A 118(4) . . ?
C6 C5 H5A 113(3) . . ?
N C5 H5B 104(3) . . ?
C6 C5 H5B 117(3) . . ?
H5A C5 H5B 92(4) . . ?
O3 C6 C5 108.1(4) . . ?
O3 C6 H6A 106(3) . . ?
C5 C6 H6A 114(3) . . ?
O3 C6 H6B 112(3) . . ?
C5 C6 H6B 108(3) . . ?
H6A C6 H6B 108(4) . . ?
C15 S11 C12 92.2(2) . . ?
O12 C11 O11 126.2(4) . . ?
O12 C11 C12 115.5(4) . . ?
O11 C11 C12 118.3(3) . . ?
C11 C12 C13 124.3(3) . . ?
C11 C12 S11 122.2(3) . . ?
C13 C12 S11 113.5(3) . . ?
C14 C13 C12 103.2(3) . . ?
C14 C13 H13 128.4 . . ?
C12 C13 H13 128.4 . . ?
C15 C14 C13 116.8(4) . . ?
C15 C14 H14 123(4) . . ?
C13 C14 H14 120(3) . . ?
C14 C15 S11 114.3(4) . . ?
C14 C15 H15 122.8 . . ?
S11 C15 H15 122.8 . . ?
C25 S21 C22 92.1(3) . . ?
C21 O21 Cu1 121.8(3) . . ?
O22 C21 O21 125.8(4) . . ?
O22 C21 C22 118.8(4) . . ?
O21 C21 C22 115.4(4) . . ?
C23 C22 C21 125.3(4) . . ?
C23 C22 S21 112.3(3) . . ?
C21 C22 S21 122.4(3) . . ?
C22 C23 C24 108.4(4) . . ?
C22 C23 H23 125.8 . . ?
C24 C23 H23 125.8 . . ?
C25 C24 C23 113.6(5) . . ?
C25 C24 H24 129(3) . . ?
C23 C24 H24 117(3) . . ?
C24 C25 S21 113.5(4) . . ?
C24 C25 H25 129(4) . . ?
S21 C25 H25 117(4) . . ?

loop_
_geom_bond_atom_site_label_1
_geom_bond_atom_site_label_2
_geom_bond_distance
_geom_bond_site_symmetry_2
_geom_bond_publ_flag
Cu1 O12 1.939(3) . ?
Cu1 O1 1.955(3) . ?
Cu1 O21 1.972(3) . ?
Cu1 N 2.039(3) . ?
Cu1 O3 2.347(3) . ?
Cu2 O1 1.979(2) . ?
Cu2 O1 1.979(2) 2_675 ?
Cu2 O11 1.988(3) . ?
Cu2 O11 1.988(3) 2_675 ?
O1 C2 1.438(5) . ?
O2 C4 1.420(6) . ?
O2 H2O 0.8400 . ?
O3 C6 1.409(6) . ?
O3 H3O 0.8400 . ?
N C1 1.489(6) . ?
N C5 1.492(5) . ?
N C3 1.499(5) . ?
O11 C11 1.264(5) . ?
O12 C11 1.263(5) . ?
C1 C2 1.525(6) . ?
C1 H1A 0.90(5) . ?
C1 H1B 0.86(5) . ?
C2 H2A 1.12(5) . ?
C2 H2B 0.91(5) . ?
C3 C4 1.533(6) . ?
C3 H3A 1.02(5) . ?
C3 H3B 0.96(5) . ?
C4 H4A 0.94(5) . ?
C4 H4B 0.92(5) . ?
C5 C6 1.520(6) . ?
C5 H5A 0.87(6) . ?
C5 H5B 0.90(6) . ?
C6 H6A 0.93(5) . ?
C6 H6B 0.91(4) . ?
S11 C15 1.672(5) . ?
S11 C12 1.709(4) . ?
C11 C12 1.474(6) . ?
C12 C13 1.518(5) . ?
C13 C14 1.468(6) . ?
C13 H13 0.9500 . ?
C14 C15 1.342(7) . ?
C14 H14 0.96(6) . ?
C15 H15 0.9500 . ?
S21 C25 1.680(6) . ?
S21 C22 1.698(4) . ?
O21 C21 1.279(5) . ?
O22 C21 1.233(5) . ?
C21 C22 1.477(6) . ?
C22 C23 1.429(6) . ?
C23 C24 1.440(7) . ?
C23 H23 0.9500 . ?
C24 C25 1.342(8) . ?
C24 H24 1.06(6) . ?
C25 H25 0.80(6) . ?
